data_2017152
loop_
_publ_author_name
'Castillo, Juan C.'
'Abon\'ia, Rodrigo'
'Cobo, Justo'
'Glidewell, Christopher'

_publ_section_title
;
 Seven 5-benzylamino-3-<i>tert</i>-butyl-1-phenyl-1<i>H</i>-pyrazoles:
 unexpected isomorphisms, and hydrogen-bonded supramolecular structures
 in zero, one and two dimensions
;
_journal_coeditor_code SK3324
_journal_issue 6
_journal_name_full 'Acta Crystallographica Section C'
_journal_page_first o303
_journal_page_last o310
_journal_paper_doi 10.1107/S0108270109018964
_journal_volume 65
_journal_year 2009
_chemical_formula_iupac 'C21 H22 F3 N3'
_chemical_formula_moiety 'C21 H22 F3 N3'
_chemical_formula_sum 'C21 H22 F3 N3'
_chemical_formula_weight 373.42
_chemical_name_systematic
;
3-<i>tert</i>-butyl-1-phenyl-5-[4-(trifluoromethyl)benzyl]-1<i>H</i>-pyrazole
;
_space_group_IT_number 15
_symmetry_cell_setting monoclinic
_symmetry_space_group_name_Hall '-C 2yc'
_symmetry_space_group_name_H-M 'C 1 2/c 1'
_atom_sites_solution_hydrogens geom
_atom_sites_solution_primary direct
_atom_sites_solution_secondary difmap
_cell_angle_alpha 90.00
_cell_angle_beta 97.275(11)
_cell_angle_gamma 90.00
_cell_formula_units_Z 8
_cell_length_a 20.824(3)
_cell_length_b 7.3429(11)
_cell_length_c 24.225(4)
_cell_measurement_reflns_used 4218
_cell_measurement_temperature 120(2)
_cell_measurement_theta_max 27.50
_cell_measurement_theta_min 2.94
_cell_volume 3674.4(10)
_computing_cell_refinement 'DIRAX/LSQ (Duisenberg <i>et al.</i>,  2000)'
_computing_data_collection 'COLLECT (Hooft, 1999)'
_computing_data_reduction 'EVALCCD (Duisenberg <i>et al.</i>,  2003)'
_computing_molecular_graphics 'PLATON (Spek, 2009)'
_computing_publication_material 'SHELXL97 (Sheldrick, 2008) and PLATON (Spek, 2009)'
_computing_structure_refinement 'SHELXL97 (Sheldrick, 2008)'
_computing_structure_solution 'SIR2004 (Burla <i>et al.</i>,  2005)'
_diffrn_ambient_temperature 120(2)
_diffrn_detector_area_resol_mean 9.091
_diffrn_measured_fraction_theta_full 0.999
_diffrn_measured_fraction_theta_max 0.999
_diffrn_measurement_device_type 'Bruker--Nonius KappaCCD'
_diffrn_measurement_method '\f and \w'
_diffrn_radiation_monochromator graphite
_diffrn_radiation_source 'Bruker--Nonius FR591 rotating anode'
_diffrn_radiation_type 'Mo K\a'
_diffrn_radiation_wavelength 0.71073
_diffrn_reflns_av_R_equivalents 0.1508
_diffrn_reflns_av_sigmaI/netI 0.1460
_diffrn_reflns_limit_h_max 26
_diffrn_reflns_limit_h_min -26
_diffrn_reflns_limit_k_max 9
_diffrn_reflns_limit_k_min -9
_diffrn_reflns_limit_l_max 31
_diffrn_reflns_limit_l_min -31
_diffrn_reflns_number 21869
_diffrn_reflns_theta_full 27.50
_diffrn_reflns_theta_max 27.50
_diffrn_reflns_theta_min 2.94
_diffrn_standards_decay_% 0
_diffrn_standards_number 0
_exptl_absorpt_coefficient_mu 0.102
_exptl_absorpt_correction_T_max 0.996
_exptl_absorpt_correction_T_min 0.946
_exptl_absorpt_correction_type multi-scan
_exptl_absorpt_process_details '(SADABS; Sheldrick, 2003)'
_exptl_crystal_colour colourless
_exptl_crystal_density_diffrn 1.350
_exptl_crystal_density_method 'not measured'
_exptl_crystal_description needle
_exptl_crystal_F_000 1568
_exptl_crystal_size_max 0.36
_exptl_crystal_size_mid 0.09
_exptl_crystal_size_min 0.04
_refine_diff_density_max 0.289
_refine_diff_density_min -0.474
_refine_ls_extinction_method none
_refine_ls_goodness_of_fit_ref 1.077
_refine_ls_hydrogen_treatment constr
_refine_ls_matrix_type full
_refine_ls_number_parameters 247
_refine_ls_number_reflns 4218
_refine_ls_number_restraints 0
_refine_ls_restrained_S_all 1.077
_refine_ls_R_factor_all 0.1933
_refine_ls_R_factor_gt 0.0825
_refine_ls_shift/su_max 0.001
_refine_ls_shift/su_mean 0.000
_refine_ls_structure_factor_coef Fsqd
_refine_ls_weighting_details 'w=1/[\s^2^(Fo^2^)+(0.0791P)^2^] where P=(Fo^2^+2Fc^2^)/3'
_refine_ls_weighting_scheme calc
_refine_ls_wR_factor_gt 0.1565
_refine_ls_wR_factor_ref 0.1961
_reflns_number_gt 2014
_reflns_number_total 4218
_reflns_threshold_expression I>2\s(I)
_cod_data_source_file sk3324.cif
_cod_data_source_block III
_cod_depositor_comments
;
The following automatic conversions were performed:
'_exptl_absorpt_correction_type' value 'Multi-scan' changed to
'multi-scan' according to
'/home/saulius/struct/CIF-dictionaries/cif_core.dic' dictionary named
'cif_core.dic' version 2.4.1 from 2010-06-29.

Automatic conversion script
Id: cif_fix_enum 1527 2010-12-29 10:47:43Z saulius 

The following automatic conversions were performed:

'_exptl_absorpt_correction_type' value 'Multi-scan' changed to
'multi-scan' according to
/home/saulius/struct/CIF-dictionaries/cif_core.dic dictionary named
'cif_core.dic' version 2.4.1 from 2010-06-29.

Automatic conversion script
Id: cif_fix_values 1715 2011-07-08 13:25:40Z adriana 
;
_cod_original_cell_volume 3674.3(10)
_cod_original_sg_symbol_H-M 'C 2/c'
_cod_database_code 2017152
_cod_database_fobs_code 2017152

loop_
_symmetry_equiv_pos_as_xyz
'x, y, z'
'-x, y, -z+1/2'
'x+1/2, y+1/2, z'
'-x+1/2, y+1/2, -z+1/2'
'-x, -y, -z'
'x, -y, z-1/2'
'-x+1/2, -y+1/2, -z'
'x+1/2, -y+1/2, z-1/2'

loop_
_atom_site_type_symbol
_atom_site_label
_atom_site_fract_x
_atom_site_fract_y
_atom_site_fract_z
_atom_site_U_iso_or_equiv
_atom_site_adp_type
_atom_site_calc_flag
_atom_site_refinement_flags
_atom_site_occupancy
_atom_site_disorder_assembly
_atom_site_disorder_group
N N1 0.80598(14) 0.5223(4) 0.26474(12) 0.0208(7) Uani d . 1 . .
N N2 0.84366(14) 0.5000(4) 0.31528(11) 0.0214(7) Uani d . 1 . .
C C3 0.80213(17) 0.4853(4) 0.35142(14) 0.0202(8) Uani d . 1 . .
C C4 0.73816(17) 0.5000(5) 0.32628(14) 0.0224(8) Uani d . 1 . .
H H4 0.6999 0.4927 0.3438 0.027 Uiso calc R 1 . .
C C5 0.74238(17) 0.5270(5) 0.27133(14) 0.0204(8) Uani d . 1 . .
C C11 0.83698(18) 0.5484(4) 0.21710(14) 0.0211(8) Uani d . 1 . .
C C12 0.80881(17) 0.4881(5) 0.16545(14) 0.0231(8) Uani d . 1 . .
H H12 0.7684 0.4266 0.1619 0.028 Uiso calc R 1 . .
C C13 0.83955(19) 0.5176(5) 0.11938(15) 0.0280(9) Uani d . 1 . .
H H13 0.8198 0.4790 0.0838 0.034 Uiso calc R 1 . .
C C14 0.8991(2) 0.6031(5) 0.12449(17) 0.0313(10) Uani d . 1 . .
H H14 0.9202 0.6252 0.0926 0.038 Uiso calc R 1 . .
C C15 0.92733(19) 0.6554(5) 0.17605(17) 0.0296(10) Uani d . 1 . .
H H15 0.9687 0.7120 0.1799 0.036 Uiso calc R 1 . .
C C16 0.89719(18) 0.6278(5) 0.22198(16) 0.0260(9) Uani d . 1 . .
H H16 0.9178 0.6636 0.2576 0.031 Uiso calc R 1 . .
C C31 0.82464(17) 0.4647(5) 0.41273(14) 0.0230(8) Uani d . 1 . .
C C32 0.89773(17) 0.4476(5) 0.42395(15) 0.0264(9) Uani d . 1 . .
H H32A 0.9114 0.3355 0.4069 0.040 Uiso calc R 1 . .
H H32B 0.9111 0.4435 0.4642 0.040 Uiso calc R 1 . .
H H32C 0.9178 0.5527 0.4080 0.040 Uiso calc R 1 . .
C C33 0.80282(19) 0.6331(5) 0.44218(16) 0.0303(10) Uani d . 1 . .
H H33A 0.8228 0.7418 0.4282 0.045 Uiso calc R 1 . .
H H33B 0.8160 0.6219 0.4823 0.045 Uiso calc R 1 . .
H H33C 0.7556 0.6439 0.4349 0.045 Uiso calc R 1 . .
C C34 0.7936(2) 0.2971(5) 0.43503(17) 0.0360(11) Uani d . 1 . .
H H34A 0.7464 0.3087 0.4283 0.054 Uiso calc R 1 . .
H H34B 0.8074 0.2862 0.4751 0.054 Uiso calc R 1 . .
H H34C 0.8070 0.1883 0.4160 0.054 Uiso calc R 1 . .
N N51 0.69471(13) 0.5515(4) 0.22687(12) 0.0229(7) Uani d . 1 . .
H H51 0.7091 0.6275 0.2032 0.027 Uiso d R 1 . .
C C51 0.57982(17) 0.5726(5) 0.19126(14) 0.0197(8) Uani d . 1 . .
C C52 0.52900(18) 0.6943(5) 0.18628(16) 0.0256(9) Uani d . 1 . .
H H52 0.5278 0.7873 0.2134 0.031 Uiso calc R 1 . .
C C53 0.48006(18) 0.6831(5) 0.14272(16) 0.0271(9) Uani d . 1 . .
H H53 0.4444 0.7645 0.1406 0.033 Uiso calc R 1 . .
C C54 0.48295(17) 0.5532(5) 0.10209(15) 0.0230(8) Uani d . 1 . .
C C55 0.53430(17) 0.4343(5) 0.10571(15) 0.0231(8) Uani d . 1 . .
H H55 0.5368 0.3466 0.0772 0.028 Uiso calc R 1 . .
C C56 0.58201(17) 0.4420(5) 0.15044(14) 0.0217(8) Uani d . 1 . .
H H56 0.6167 0.3571 0.1533 0.026 Uiso calc R 1 . .
C C57 0.63008(16) 0.5817(5) 0.24123(14) 0.0207(8) Uani d . 1 . .
H H571 0.6283 0.7027 0.2590 0.025 Uiso calc R 1 . .
H H572 0.6204 0.4886 0.2686 0.025 Uiso calc R 1 . .
C C58 0.43125(19) 0.5515(5) 0.05461(16) 0.0298(9) Uani d . 1 . .
F F1 0.37230(10) 0.5426(4) 0.07037(10) 0.0488(7) Uani d . 1 . .
F F2 0.43146(12) 0.7029(3) 0.02396(10) 0.0433(7) Uani d . 1 . .
F F3 0.43564(11) 0.4136(3) 0.02004(9) 0.0388(6) Uani d . 1 . .

loop_
_atom_site_aniso_label
_atom_site_aniso_U_11
_atom_site_aniso_U_22
_atom_site_aniso_U_33
_atom_site_aniso_U_12
_atom_site_aniso_U_13
_atom_site_aniso_U_23
N1 0.0201(17) 0.0217(16) 0.0195(17) 0.0011(13) -0.0011(13) 0.0019(13)
N2 0.0204(17) 0.0239(17) 0.0185(17) 0.0017(13) -0.0027(13) 0.0025(13)
C3 0.023(2) 0.0175(19) 0.0202(19) -0.0021(15) 0.0018(16) 0.0007(15)
C4 0.020(2) 0.026(2) 0.022(2) -0.0027(16) 0.0051(15) -0.0011(16)
C5 0.021(2) 0.0174(19) 0.022(2) -0.0004(15) -0.0005(15) -0.0008(15)
C11 0.026(2) 0.0177(18) 0.020(2) 0.0097(16) 0.0038(16) 0.0047(15)
C12 0.023(2) 0.020(2) 0.025(2) 0.0041(16) -0.0003(16) 0.0033(16)
C13 0.038(2) 0.026(2) 0.021(2) 0.0126(18) 0.0053(18) 0.0047(16)
C14 0.034(3) 0.034(2) 0.028(2) 0.0079(19) 0.0140(19) 0.0083(18)
C15 0.025(2) 0.030(2) 0.036(3) 0.0019(17) 0.0116(19) 0.0048(18)
C16 0.025(2) 0.023(2) 0.030(2) 0.0008(16) 0.0011(18) 0.0041(17)
C31 0.022(2) 0.026(2) 0.020(2) -0.0042(16) -0.0020(15) -0.0003(16)
C32 0.026(2) 0.028(2) 0.024(2) -0.0056(17) -0.0030(16) 0.0008(17)
C33 0.026(2) 0.042(2) 0.023(2) -0.0038(18) 0.0009(17) -0.0073(18)
C34 0.036(3) 0.040(2) 0.030(2) -0.009(2) -0.001(2) 0.0087(19)
N51 0.0170(17) 0.0307(17) 0.0202(16) -0.0008(13) -0.0003(13) 0.0053(13)
C51 0.0172(19) 0.0211(19) 0.022(2) -0.0009(15) 0.0060(15) 0.0054(16)
C52 0.027(2) 0.022(2) 0.028(2) 0.0025(17) 0.0025(18) -0.0041(16)
C53 0.017(2) 0.030(2) 0.035(2) 0.0081(16) 0.0049(18) 0.0028(18)
C54 0.018(2) 0.026(2) 0.024(2) 0.0005(16) 0.0002(16) 0.0047(16)
C55 0.027(2) 0.0209(19) 0.021(2) -0.0036(17) 0.0019(16) -0.0009(16)
C56 0.0159(19) 0.025(2) 0.025(2) 0.0032(16) 0.0034(16) 0.0010(16)
C57 0.020(2) 0.0208(19) 0.021(2) -0.0046(15) 0.0003(15) 0.0001(15)
C58 0.024(2) 0.037(2) 0.028(2) 0.0015(18) 0.0003(17) 0.005(2)
F1 0.0160(13) 0.0835(19) 0.0454(16) 0.0012(12) -0.0018(11) 0.0038(13)
F2 0.0476(16) 0.0418(14) 0.0362(15) 0.0078(11) -0.0111(12) 0.0145(11)
F3 0.0352(14) 0.0436(14) 0.0335(13) -0.0014(11) -0.0116(10) -0.0036(11)

loop_
_atom_type_symbol
_atom_type_description
_atom_type_scat_dispersion_real
_atom_type_scat_dispersion_imag
_atom_type_scat_source
C C 0.0033 0.0016 'International Tables Vol C Tables 4.2.6.8 and 6.1.1.4'
H H 0.0000 0.0000 'International Tables Vol C Tables 4.2.6.8 and 6.1.1.4'
F F 0.0171 0.0103 'International Tables Vol C Tables 4.2.6.8 and 6.1.1.4'
N N 0.0061 0.0033 'International Tables Vol C Tables 4.2.6.8 and 6.1.1.4'

loop_
_geom_angle_atom_site_label_1
_geom_angle_atom_site_label_2
_geom_angle_atom_site_label_3
_geom_angle_site_symmetry_1
_geom_angle_site_symmetry_3
_geom_angle
_geom_angle_publ_flag
C5 N1 N2 . . 110.7(3) ?
C5 N1 C11 . . 130.6(3) ?
N2 N1 C11 . . 118.5(3) ?
C3 N2 N1 . . 104.7(3) ?
N2 C3 C4 . . 112.1(3) ?
N2 C3 C31 . . 121.1(3) ?
C4 C3 C31 . . 126.7(3) ?
C5 C4 C3 . . 105.2(3) ?
C5 C4 H4 . . 127.4 ?
C3 C4 H4 . . 127.4 ?
N1 C5 C4 . . 107.3(3) ?
N1 C5 N51 . . 121.9(3) ?
C4 C5 N51 . . 130.8(3) ?
C16 C11 C12 . . 119.4(3) ?
C16 C11 N1 . . 119.8(3) ?
C12 C11 N1 . . 120.8(3) ?
C13 C12 C11 . . 119.8(4) ?
C13 C12 H12 . . 120.1 ?
C11 C12 H12 . . 120.1 ?
C12 C13 C14 . . 120.3(4) ?
C12 C13 H13 . . 119.8 ?
C14 C13 H13 . . 119.8 ?
C15 C14 C13 . . 119.1(4) ?
C15 C14 H14 . . 120.4 ?
C13 C14 H14 . . 120.4 ?
C16 C15 C14 . . 121.1(4) ?
C16 C15 H15 . . 119.5 ?
C14 C15 H15 . . 119.5 ?
C15 C16 C11 . . 120.2(4) ?
C15 C16 H16 . . 119.9 ?
C11 C16 H16 . . 119.9 ?
C3 C31 C32 . . 111.4(3) ?
C3 C31 C34 . . 109.7(3) ?
C32 C31 C34 . . 109.3(3) ?
C3 C31 C33 . . 107.8(3) ?
C32 C31 C33 . . 109.6(3) ?
C34 C31 C33 . . 108.9(3) ?
C31 C32 H32A . . 109.5 ?
C31 C32 H32B . . 109.5 ?
H32A C32 H32B . . 109.5 ?
C31 C32 H32C . . 109.5 ?
H32A C32 H32C . . 109.5 ?
H32B C32 H32C . . 109.5 ?
C31 C33 H33A . . 109.5 ?
C31 C33 H33B . . 109.5 ?
H33A C33 H33B . . 109.5 ?
C31 C33 H33C . . 109.5 ?
H33A C33 H33C . . 109.5 ?
H33B C33 H33C . . 109.5 ?
C31 C34 H34A . . 109.5 ?
C31 C34 H34B . . 109.5 ?
H34A C34 H34B . . 109.5 ?
C31 C34 H34C . . 109.5 ?
H34A C34 H34C . . 109.5 ?
H34B C34 H34C . . 109.5 ?
C5 N51 C57 . . 115.5(3) ?
C5 N51 H51 . . 108.7 ?
C57 N51 H51 . . 117.6 ?
N51 C57 C51 . . 112.0(3) ?
N51 C57 H571 . . 109.2 ?
C51 C57 H571 . . 109.2 ?
N51 C57 H572 . . 109.2 ?
C51 C57 H572 . . 109.2 ?
H571 C57 H572 . . 107.9 ?
C52 C51 C56 . . 118.8(3) ?
C52 C51 C57 . . 119.5(3) ?
C56 C51 C57 . . 121.7(3) ?
C53 C52 C51 . . 121.0(4) ?
C53 C52 H52 . . 119.5 ?
C51 C52 H52 . . 119.5 ?
C52 C53 C54 . . 119.7(3) ?
C52 C53 H53 . . 120.2 ?
C54 C53 H53 . . 120.2 ?
C55 C54 C53 . . 119.9(3) ?
C55 C54 C58 . . 122.0(3) ?
C53 C54 C58 . . 118.0(3) ?
C54 C55 C56 . . 120.2(3) ?
C54 C55 H55 . . 119.9 ?
C56 C55 H55 . . 119.9 ?
C55 C56 C51 . . 120.4(3) ?
C55 C56 H56 . . 119.8 ?
C51 C56 H56 . . 119.8 ?
F3 C58 F1 . . 106.5(3) ?
F3 C58 F2 . . 106.2(3) ?
F1 C58 F2 . . 105.5(3) ?
F3 C58 C54 . . 113.5(3) ?
F1 C58 C54 . . 112.7(3) ?
F2 C58 C54 . . 111.9(3) ?

loop_
_geom_bond_atom_site_label_1
_geom_bond_atom_site_label_2
_geom_bond_site_symmetry_2
_geom_bond_distance
_geom_bond_publ_flag
N1 C5 . 1.354(4) ?
N1 N2 . 1.378(4) ?
N1 C11 . 1.405(4) ?
N2 C3 . 1.311(4) ?
C3 C4 . 1.397(5) ?
C3 C31 . 1.507(5) ?
C4 C5 . 1.360(5) ?
C4 H4 . 0.9500 ?
C5 N51 . 1.381(4) ?
C11 C16 . 1.374(5) ?
C11 C12 . 1.386(5) ?
C12 C13 . 1.372(5) ?
C12 H12 . 0.9500 ?
C13 C14 . 1.382(5) ?
C13 H13 . 0.9500 ?
C14 C15 . 1.366(5) ?
C14 H14 . 0.9500 ?
C15 C16 . 1.360(5) ?
C15 H15 . 0.9500 ?
C16 H16 . 0.9500 ?
C31 C32 . 1.517(5) ?
C31 C34 . 1.521(5) ?
C31 C33 . 1.525(5) ?
C32 H32A . 0.9800 ?
C32 H32B . 0.9800 ?
C32 H32C . 0.9800 ?
C33 H33A . 0.9800 ?
C33 H33B . 0.9800 ?
C33 H33C . 0.9800 ?
C34 H34A . 0.9800 ?
C34 H34B . 0.9800 ?
C34 H34C . 0.9800 ?
N51 C57 . 1.449(4) ?
N51 H51 . 0.8797 ?
C57 C51 . 1.498(5) ?
C57 H571 . 0.9900 ?
C57 H572 . 0.9900 ?
C51 C52 . 1.378(5) ?
C51 C56 . 1.382(5) ?
C52 C53 . 1.373(5) ?
C52 H52 . 0.9500 ?
C53 C54 . 1.377(5) ?
C53 H53 . 0.9500 ?
C54 C55 . 1.375(5) ?
C54 C58 . 1.473(5) ?
C55 C56 . 1.375(5) ?
C55 H55 . 0.9500 ?
C56 H56 . 0.9500 ?
C58 F3 . 1.324(4) ?
C58 F1 . 1.332(4) ?
C58 F2 . 1.337(4) ?

loop_
_geom_hbond_atom_site_label_D
_geom_hbond_atom_site_label_H
_geom_hbond_atom_site_label_A
_geom_hbond_site_symmetry_A
_geom_hbond_distance_DH
_geom_hbond_distance_HA
_geom_hbond_distance_DA
_geom_hbond_angle_DHA
_geom_hbond_publ_flag
C12 H12 N51 . 0.95 2.51 2.995(5) 112 no
N51 H51 <i>Cg</i>1 4_655 0.88 2.80 3.470(3) 134 no
C53 H53 <i>Cg</i>2 3_455 0.95 2.91 3.809(4) 157 no

loop_
_geom_torsion_atom_site_label_1
_geom_torsion_atom_site_label_2
_geom_torsion_atom_site_label_3
_geom_torsion_atom_site_label_4
_geom_torsion_site_symmetry_1
_geom_torsion_site_symmetry_2
_geom_torsion_site_symmetry_3
_geom_torsion_site_symmetry_4
_geom_torsion
_geom_torsion_publ_flag
C5 N1 N2 C3 . . . . 2.1(3) ?
C11 N1 N2 C3 . . . . 177.9(3) ?
N1 N2 C3 C4 . . . . -0.9(4) ?
N1 N2 C3 C31 . . . . -178.0(3) ?
N2 C3 C4 C5 . . . . -0.6(4) ?
C31 C3 C4 C5 . . . . 176.4(3) ?
N2 N1 C5 C4 . . . . -2.5(4) ?
C11 N1 C5 C4 . . . . -177.6(3) ?
N2 N1 C5 N51 . . . . 178.8(3) ?
C11 N1 C5 N51 . . . . 3.7(5) ?
C3 C4 C5 N1 . . . . 1.8(4) ?
C3 C4 C5 N51 . . . . -179.7(3) ?
C5 N1 C11 C16 . . . . 146.7(3) ?
N2 N1 C11 C16 . . . . -28.1(4) ?
C5 N1 C11 C12 . . . . -36.0(5) ?
N2 N1 C11 C12 . . . . 149.2(3) ?
C16 C11 C12 C13 . . . . -3.7(5) ?
N1 C11 C12 C13 . . . . 179.0(3) ?
C11 C12 C13 C14 . . . . 1.6(5) ?
C12 C13 C14 C15 . . . . 0.9(5) ?
C13 C14 C15 C16 . . . . -1.3(6) ?
C14 C15 C16 C11 . . . . -0.9(6) ?
C12 C11 C16 C15 . . . . 3.4(5) ?
N1 C11 C16 C15 . . . . -179.3(3) ?
N2 C3 C31 C32 . . . . -4.9(4) ?
C4 C3 C31 C32 . . . . 178.4(3) ?
N2 C3 C31 C34 . . . . -126.2(3) ?
C4 C3 C31 C34 . . . . 57.2(5) ?
N2 C3 C31 C33 . . . . 115.3(3) ?
C4 C3 C31 C33 . . . . -61.4(4) ?
N1 C5 N51 C57 . . . . -170.8(3) ?
C4 C5 N51 C57 . . . . 10.9(5) ?
C5 N51 C57 C51 . . . . -169.5(3) ?
N51 C57 C51 C52 . . . . -140.2(3) ?
N51 C57 C51 C56 . . . . 41.6(5) ?
C56 C51 C52 C53 . . . . 2.2(5) ?
C57 C51 C52 C53 . . . . -176.1(3) ?
C51 C52 C53 C54 . . . . -2.7(6) ?
C52 C53 C54 C55 . . . . 0.8(6) ?
C52 C53 C54 C58 . . . . -177.0(3) ?
C53 C54 C55 C56 . . . . 1.5(5) ?
C58 C54 C55 C56 . . . . 179.2(3) ?
C54 C55 C56 C51 . . . . -1.9(5) ?
C52 C51 C56 C55 . . . . 0.1(5) ?
C57 C51 C56 C55 . . . . 178.4(3) ?
C55 C54 C58 F3 . . . . 7.1(5) ?
C53 C54 C58 F3 . . . . -175.2(3) ?
C55 C54 C58 F1 . . . . 128.2(4) ?
C53 C54 C58 F1 . . . . -54.1(5) ?
C55 C54 C58 F2 . . . . -113.1(4) ?
C53 C54 C58 F2 . . . . 64.6(5) ?

loop_
_cod_related_entry_id
_cod_related_entry_database
_cod_related_entry_code
1 ChemSpider 30654166
